data_7155577
loop_
_publ_author_name
'Vamisetti, Ganga B.'
'Chowdhury, Raghunath'
'Ghosh, Sunil Kumar'

_publ_section_title
;
 Organocatalytic Decarboxylative Aldol Reaction of \b-Ketoacids with
 \a-Ketophosphonates en route for the Enantioselective Synthesis of
 Tertiary \a-Hydroxyphosphonates
;
_journal_name_full 'Org. Biomol. Chem.'
_journal_paper_doi 10.1039/C7OB00796E
_journal_year 2017
_chemical_absolute_configuration ad
_chemical_formula_moiety 'C16 H24 Br O5 P'
_chemical_formula_sum 'C16 H24 Br O5 P'
_chemical_formula_weight 407.23
_space_group_crystal_system monoclinic
_space_group_IT_number 5
_space_group_name_Hall 'C 2y'
_space_group_name_H-M_alt 'C 1 2 1'
_symmetry_space_group_name_Hall 'C 2y'
_symmetry_space_group_name_H-M 'C 1 2 1'
_atom_sites_solution_hydrogens geom
_audit_creation_date 2017-02-10
_audit_creation_method
;
Olex2 1.2
(compiled 2015.09.30 svn.r3233 for OlexSys, GUI svn.r5103)
;
_audit_update_record
;
2017-02-27 deposited with the CCDC.
2017-04-12 downloaded from the CCDC.
;
_cell_angle_alpha 90
_cell_angle_beta 105.986(2)
_cell_angle_gamma 90
_cell_formula_units_Z 4
_cell_length_a 19.4281(4)
_cell_length_b 8.92102(13)
_cell_length_c 11.7047(2)
_cell_measurement_reflns_used 6833
_cell_measurement_temperature 107.8(4)
_cell_measurement_theta_max 72.9720
_cell_measurement_theta_min 3.9320
_cell_volume 1950.19(6)
_computing_cell_refinement 'CrysAlisPro 1.171.38.43 (Rigaku OD, 2015)'
_computing_data_collection 'CrysAlisPro 1.171.38.43 (Rigaku OD, 2015)'
_computing_data_reduction 'CrysAlisPro 1.171.38.43 (Rigaku OD, 2015)'
_computing_molecular_graphics 'Olex2 (Dolomanov et al., 2009)'
_computing_publication_material 'Olex2 (Dolomanov et al., 2009)'
_computing_structure_refinement 'ShelXL (Sheldrick, 2015)'
_computing_structure_solution 'ShelXT (Sheldrick, 2015)'
_diffrn_ambient_environment N~2~
_diffrn_ambient_temperature 107.8(4)
_diffrn_detector 'CCD plate'
_diffrn_detector_area_resol_mean 4.1600
_diffrn_detector_type Titan
_diffrn_measured_fraction_theta_full 0.999
_diffrn_measured_fraction_theta_max 0.985
_diffrn_measurement_details
;
List of Runs (angles in degrees, time in seconds):

  # Type    Start    End  Width  t~exp~   \w     \q     \k     \f   Frames
#--------------------------------------------------------------------------
  1  \w     20.00 113.00   1.00    1.00    --   43.29  57.00 -30.00   93
  2  \w     75.00 107.00   1.00    1.00    --   43.29 126.00 -60.00   32
  3  \w     72.00 111.00   1.00    1.00    --   43.29 126.00-180.00   39
  4  \w    108.00 155.00   1.00    1.00    --  102.90  77.00-120.00   47
  5  \w    119.00 157.00   1.00    1.00    --  102.90  67.00 -79.44   38
  6  \w    103.00 158.00   1.00    1.00    --  102.90  45.00-150.00   55
  7  \w     97.00 130.00   1.00    1.00    --  102.90 -61.00 -90.00   33
  8  \w     78.00 105.00   1.00    1.00    --  102.90  45.00 -60.00   27
  9  \w     72.00 117.00   1.00    1.00    --  102.90  77.00 -60.00   45
 10  \w     78.00 106.00   1.00    1.00    --  102.90  61.00-120.00   28
 11  \w     71.00 100.00   1.00    1.00    --  102.90  77.00-120.00   29
 12  \w     76.00 103.00   1.00    1.00    --  102.90  61.00 -90.00   27
 13  \w     76.00 108.00   1.00    1.00    --  102.90  61.00 -60.00   32
 14  \w     74.00 100.00   1.00    1.00    --  102.90  67.00 -79.44   26
 15  \w     71.00  97.00   1.00    1.00    --  102.90  77.00-150.00   26
 16  \w     50.00  86.00   1.00    1.00    --   43.29  38.00 -90.00   36
 17  \w    126.00 157.00   1.00    1.00    --  102.90  61.00  60.00   31
 18  \w    101.00 157.00   1.00    1.00    --  102.90 126.00  60.00   56
 19  \w     93.00 145.00   1.00    1.00    --  102.90  77.00  30.00   52
 20  \w     87.00 157.00   1.00    1.00    --  102.90  77.00 150.00   70
 21  \w     77.00 150.00   1.00    1.00    --  102.90  61.00 120.00   73
 22  \w     46.00 127.00   1.00    1.00    --  102.90 -45.00 150.00   81
 23  \w     20.00  71.00   1.00    1.00    --  102.90 -95.00  90.00   51
 24  \w    -24.00  94.00   1.00    1.00    --   43.29   0.00-180.00  118
;
_diffrn_measurement_device 'four-circle diffractometer'
_diffrn_measurement_device_type 'SuperNova, Single source at offset, Titan'
_diffrn_measurement_method '\w scans'
_diffrn_orient_matrix_type 'CrysAlisPro convention (1999,Acta A55,543-557)'
_diffrn_orient_matrix_UB_11 0.0108124000
_diffrn_orient_matrix_UB_12 -0.0076764000
_diffrn_orient_matrix_UB_13 -0.1254544000
_diffrn_orient_matrix_UB_21 0.0665802000
_diffrn_orient_matrix_UB_22 0.1010126000
_diffrn_orient_matrix_UB_23 0.0409848000
_diffrn_orient_matrix_UB_31 0.0474792000
_diffrn_orient_matrix_UB_32 -0.1397972000
_diffrn_orient_matrix_UB_33 0.0364496000
_diffrn_radiation_monochromator mirror
_diffrn_radiation_probe x-ray
_diffrn_radiation_type CuK\a
_diffrn_radiation_wavelength 1.54184
_diffrn_reflns_av_R_equivalents 0.0549
_diffrn_reflns_av_unetI/netI 0.0451
_diffrn_reflns_Laue_measured_fraction_full 0.999
_diffrn_reflns_Laue_measured_fraction_max 0.985
_diffrn_reflns_limit_h_max 24
_diffrn_reflns_limit_h_min -23
_diffrn_reflns_limit_k_max 10
_diffrn_reflns_limit_k_min -10
_diffrn_reflns_limit_l_max 13
_diffrn_reflns_limit_l_min -14
_diffrn_reflns_number 7048
_diffrn_reflns_point_group_measured_fraction_full 0.996
_diffrn_reflns_point_group_measured_fraction_max 0.967
_diffrn_reflns_theta_full 67.684
_diffrn_reflns_theta_max 73.113
_diffrn_reflns_theta_min 3.929
_diffrn_source 'micro-focus sealed X-ray tube'
_diffrn_source_type 'SuperNova (Cu) X-ray Source'
_exptl_absorpt_coefficient_mu 3.826
_exptl_absorpt_correction_T_max 0.415
_exptl_absorpt_correction_T_min 0.213
_exptl_absorpt_correction_type gaussian
_exptl_absorpt_process_details
;
CrysAlisPro 1.171.38.43 (Rigaku Oxford Diffraction, 2015)
Numerical absorption correction based on gaussian integration over
            a multifaceted crystal model
Empirical absorption correction using spherical harmonics,
 implemented in SCALE3 ABSPACK scaling algorithm.
;
_exptl_crystal_colour white
_exptl_crystal_colour_primary white
_exptl_crystal_density_diffrn 1.387
_exptl_crystal_description block
_exptl_crystal_F_000 840
_exptl_crystal_size_max 0.643
_exptl_crystal_size_mid 0.393
_exptl_crystal_size_min 0.366
_refine_diff_density_max 1.316
_refine_diff_density_min -0.751
_refine_diff_density_rms 0.217
_refine_ls_abs_structure_details
;
 Flack x determined using 1546 quotients [(I+)-(I-)]/[(I+)+(I-)]
 (Parsons, Flack and Wagner, Acta Cryst. B69 (2013) 249-259).
;
_refine_ls_abs_structure_Flack -0.06(4)
_refine_ls_extinction_method none
_refine_ls_goodness_of_fit_ref 1.136
_refine_ls_hydrogen_treatment constr
_refine_ls_matrix_type full
_refine_ls_number_parameters 214
_refine_ls_number_reflns 3773
_refine_ls_number_restraints 1
_refine_ls_restrained_S_all 1.135
_refine_ls_R_factor_all 0.0644
_refine_ls_R_factor_gt 0.0585
_refine_ls_shift/su_max 0.000
_refine_ls_shift/su_mean 0.000
_refine_ls_structure_factor_coef Fsqd
_refine_ls_weighting_details 'w=1/[\s^2^(Fo^2^)+(0.1229P)^2^+2.5485P] where P=(Fo^2^+2Fc^2^)/3'
_refine_ls_weighting_scheme calc
_refine_ls_wR_factor_gt 0.1480
_refine_ls_wR_factor_ref 0.1709
_reflns_Friedel_coverage 0.837
_reflns_Friedel_fraction_full 0.993
_reflns_Friedel_fraction_max 0.946
_reflns_number_gt 3615
_reflns_number_total 3773
_reflns_threshold_expression 'I > 2\s(I)'
_cod_data_source_file c7ob00796e4.cif
_cod_data_source_block raghunath1_1
_cod_database_code 7155577
_chemical_oxdiff_formula 'C16 H24 Br O5 P'
_shelx_space_group_comment
;
The symmetry employed for this shelxl refinement is uniquely defined
by the following loop, which should always be used as a source of
symmetry information in preference to the above space-group names.
They are only intended as comments.
;
_reflns_odcompleteness_completeness 99.89
_reflns_odcompleteness_iscentric 1
_reflns_odcompleteness_theta 66.97
_olex2_refinement_description
;
1. Fixed Uiso
 At 1.2 times of:
  All C(H) groups, All C(H,H) groups
 At 1.5 times of:
  All C(H,H,H) groups, All O(H) groups
2.a Ternary CH refined with riding coordinates:
 C11(H11), C14(H14)
2.b Secondary CH2 refined with riding coordinates:
 C8(H8A,H8B)
2.c Aromatic/amide H refined with riding coordinates:
 C2(H2A), C3(H3), C4(H4), C5(H5)
2.d Idealised Me refined as rotating group:
 C10(H10A,H10B,H10C), C12(H12A,H12B,H12C), C13(H13A,H13B,H13C), C15(H15A,H15B,
 H15C), C16(H16A,H16B,H16C)
2.e Idealised tetrahedral OH refined as rotating group:
 O2(H2)
;
_shelx_shelxl_version_number 2014/7
_olex2_date_sample_data_collection 2017-02-09
_olex2_submission_special_instructions 'No special instructions were received'
_oxdiff_exptl_absorpt_empirical_details
;
Empirical correction (ABSPACK) includes:
- Absorption correction using spherical harmonics
- Frame scaling
;
_oxdiff_exptl_absorpt_empirical_full_max 2.559
_oxdiff_exptl_absorpt_empirical_full_min 0.298

loop_
_space_group_symop_operation_xyz
'x, y, z'
'-x, y, -z'
'x+1/2, y+1/2, z'
'-x+1/2, y+1/2, -z'

loop_
_atom_site_label
_atom_site_type_symbol
_atom_site_fract_x
_atom_site_fract_y
_atom_site_fract_z
_atom_site_U_iso_or_equiv
_atom_site_adp_type
_atom_site_occupancy
_atom_site_site_symmetry_order
_atom_site_calc_flag
_atom_site_refinement_flags_posn
Br1 Br 0.60595(4) 0.33160(9) 0.51586(6) 0.0351(3) Uani 1 1 d .
P1 P 0.44873(8) 0.62190(19) 0.78353(15) 0.0217(4) Uani 1 1 d .
O1 O 0.6946(3) 0.6432(7) 0.7732(5) 0.0316(12) Uani 1 1 d .
O2 O 0.5764(3) 0.5484(6) 0.9068(4) 0.0235(9) Uani 1 1 d .
H2 H 0.5696 0.5828 0.9677 0.035 Uiso 1 1 calc GR
O3 O 0.4234(3) 0.6705(6) 0.8848(4) 0.0253(10) Uani 1 1 d .
O4 O 0.4156(3) 0.7082(6) 0.6637(4) 0.0261(10) Uani 1 1 d .
O5 O 0.4322(3) 0.4521(6) 0.7486(5) 0.0277(11) Uani 1 1 d .
C1 C 0.6504(4) 0.2751(9) 0.6767(7) 0.0271(14) Uani 1 1 d .
C2 C 0.6680(4) 0.1254(10) 0.6994(8) 0.0351(17) Uani 1 1 d .
H2A H 0.6550 0.0544 0.6391 0.042 Uiso 1 1 calc R
C3 C 0.7053(4) 0.0832(10) 0.8142(9) 0.0366(18) Uani 1 1 d .
H3 H 0.7165 -0.0171 0.8317 0.044 Uiso 1 1 calc R
C4 C 0.7260(5) 0.1908(11) 0.9027(9) 0.042(2) Uani 1 1 d .
H4 H 0.7524 0.1631 0.9787 0.050 Uiso 1 1 calc R
C5 C 0.7076(4) 0.3378(12) 0.8779(7) 0.0366(16) Uani 1 1 d .
H5 H 0.7211 0.4087 0.9381 0.044 Uiso 1 1 calc R
C6 C 0.6686(3) 0.3838(9) 0.7638(7) 0.0260(14) Uani 1 1 d .
C7 C 0.6489(4) 0.5475(9) 0.7463(6) 0.0279(14) Uani 1 1 d .
C8 C 0.5697(4) 0.5871(8) 0.7024(6) 0.0243(13) Uani 1 1 d .
H8A H 0.5421 0.4990 0.6693 0.029 Uiso 1 1 calc R
H8B H 0.5622 0.6630 0.6408 0.029 Uiso 1 1 calc R
C9 C 0.5455(3) 0.6466(8) 0.8090(6) 0.0228(13) Uani 1 1 d .
C10 C 0.5661(4) 0.8106(9) 0.8391(7) 0.0315(16) Uani 1 1 d .
H10A H 0.5418 0.8733 0.7738 0.047 Uiso 1 1 calc GR
H10B H 0.6169 0.8221 0.8533 0.047 Uiso 1 1 calc GR
H10C H 0.5526 0.8391 0.9090 0.047 Uiso 1 1 calc GR
C11 C 0.4350(3) 0.3356(9) 0.8376(6) 0.0274(13) Uani 1 1 d .
H11 H 0.4531 0.3790 0.9171 0.033 Uiso 1 1 calc R
C12 C 0.4863(4) 0.2144(9) 0.8205(8) 0.0333(17) Uani 1 1 d .
H12A H 0.4729 0.1824 0.7391 0.050 Uiso 1 1 calc GR
H12B H 0.4842 0.1306 0.8710 0.050 Uiso 1 1 calc GR
H12C H 0.5341 0.2536 0.8408 0.050 Uiso 1 1 calc GR
C13 C 0.3589(5) 0.2808(10) 0.8211(10) 0.045(2) Uani 1 1 d .
H13A H 0.3311 0.3586 0.8436 0.067 Uiso 1 1 calc GR
H13B H 0.3594 0.1941 0.8700 0.067 Uiso 1 1 calc GR
H13C H 0.3380 0.2549 0.7392 0.067 Uiso 1 1 calc GR
C14 C 0.3396(4) 0.7587(9) 0.6366(7) 0.0270(15) Uani 1 1 d .
H14 H 0.3139 0.6988 0.6818 0.032 Uiso 1 1 calc R
C15 C 0.3399(5) 0.9190(11) 0.6712(9) 0.0398(19) Uani 1 1 d .
H15A H 0.3573 0.9276 0.7561 0.060 Uiso 1 1 calc GR
H15B H 0.2920 0.9581 0.6452 0.060 Uiso 1 1 calc GR
H15C H 0.3704 0.9747 0.6347 0.060 Uiso 1 1 calc GR
C16 C 0.3077(5) 0.7323(12) 0.5040(8) 0.044(2) Uani 1 1 d .
H16A H 0.3352 0.7860 0.4606 0.066 Uiso 1 1 calc GR
H16B H 0.2591 0.7672 0.4805 0.066 Uiso 1 1 calc GR
H16C H 0.3088 0.6271 0.4872 0.066 Uiso 1 1 calc GR

loop_
_atom_site_aniso_label
_atom_site_aniso_U_11
_atom_site_aniso_U_22
_atom_site_aniso_U_33
_atom_site_aniso_U_23
_atom_site_aniso_U_13
_atom_site_aniso_U_12
Br1 0.0354(4) 0.0448(5) 0.0218(4) -0.0061(3) 0.0025(3) 0.0075(3)
P1 0.0203(8) 0.0254(8) 0.0176(8) 0.0020(6) 0.0024(6) 0.0024(6)
O1 0.025(2) 0.036(3) 0.034(3) 0.000(2) 0.008(2) -0.004(2)
O2 0.025(2) 0.027(2) 0.015(2) -0.0005(19) 0.0011(18) 0.0036(19)
O3 0.024(2) 0.030(2) 0.022(3) 0.0024(19) 0.0086(19) 0.0063(19)
O4 0.026(2) 0.031(3) 0.020(2) 0.005(2) 0.0036(19) 0.0065(19)
O5 0.028(2) 0.031(3) 0.022(2) 0.002(2) 0.003(2) -0.003(2)
C1 0.022(3) 0.034(4) 0.025(3) 0.002(3) 0.005(3) 0.003(3)
C2 0.030(4) 0.030(4) 0.045(5) -0.007(4) 0.011(3) 0.003(3)
C3 0.029(4) 0.030(4) 0.051(5) 0.012(3) 0.011(4) 0.006(3)
C4 0.035(4) 0.046(5) 0.037(5) 0.011(4) -0.003(3) 0.007(3)
C5 0.037(4) 0.037(4) 0.028(3) -0.001(4) -0.005(3) 0.000(4)
C6 0.020(3) 0.034(3) 0.025(3) 0.002(3) 0.008(3) -0.001(2)
C7 0.033(4) 0.032(4) 0.018(3) 0.000(3) 0.005(3) -0.001(3)
C8 0.025(3) 0.028(3) 0.018(3) 0.002(2) 0.004(3) 0.000(2)
C9 0.019(3) 0.026(3) 0.024(3) 0.004(3) 0.007(3) 0.002(2)
C10 0.032(3) 0.030(4) 0.032(4) 0.000(3) 0.008(3) 0.002(3)
C11 0.033(3) 0.022(3) 0.025(3) -0.002(3) 0.005(3) -0.004(3)
C12 0.034(4) 0.026(4) 0.037(4) 0.002(3) 0.005(3) 0.001(3)
C13 0.037(4) 0.034(4) 0.067(6) -0.002(4) 0.023(4) -0.001(3)
C14 0.019(3) 0.034(4) 0.024(4) 0.001(3) 0.000(3) 0.002(3)
C15 0.036(4) 0.039(4) 0.041(5) -0.004(4) 0.006(4) 0.010(3)
C16 0.042(4) 0.051(5) 0.031(4) -0.008(4) -0.003(3) 0.011(4)

loop_
_atom_type_symbol
_atom_type_description
_atom_type_scat_dispersion_real
_atom_type_scat_dispersion_imag
_atom_type_scat_source
C C 0.0181 0.0091 'International Tables Vol C Tables 4.2.6.8 and 6.1.1.4'
H H 0.0000 0.0000 'International Tables Vol C Tables 4.2.6.8 and 6.1.1.4'
Br Br -0.6763 1.2805 'International Tables Vol C Tables 4.2.6.8 and 6.1.1.4'
O O 0.0492 0.0322 'International Tables Vol C Tables 4.2.6.8 and 6.1.1.4'
P P 0.2955 0.4335 'International Tables Vol C Tables 4.2.6.8 and 6.1.1.4'

loop_
_exptl_crystal_face_index_h
_exptl_crystal_face_index_k
_exptl_crystal_face_index_l
_exptl_crystal_face_perp_dist
7 -5 -2 0.3232
-1 -1 7 0.1909
-5 2 7 0.1730
3 0 -8 0.1997
4 -5 1 0.2907
-10 -3 0 0.2034
-12 1 0 0.2272
-6 5 -1 0.3098
11 2 0 0.1423
7 5 -1 0.2568
9 1 3 0.1752
1 5 2 0.2642
-10 1 -3 0.2400
-9 -1 -4 0.2177
-7 -3 -3 0.2558
12 -2 -4 0.2613
-11 0 5 0.2232
-12 2 4 0.2226
8 3 -6 0.2523
11 1 -6 0.2212
8 3 3 0.1698
2 2 6 0.1656
-5 1 -6 0.2342
-4 5 3 0.2768
5 0 6 0.1914
7 -1 5 0.2033
4 2 5 0.1641

loop_
_geom_angle_atom_site_label_1
_geom_angle_atom_site_label_2
_geom_angle_atom_site_label_3
_geom_angle
O3 P1 O4 115.4(3)
O3 P1 O5 113.7(3)
O3 P1 C9 113.0(3)
O4 P1 O5 103.6(3)
O4 P1 C9 103.6(3)
O5 P1 C9 106.5(3)
C9 O2 H2 109.5
C14 O4 P1 118.4(4)
C11 O5 P1 122.2(4)
C2 C1 Br1 117.7(6)
C6 C1 Br1 119.8(6)
C6 C1 C2 122.4(7)
C1 C2 H2A 120.6
C1 C2 C3 118.8(8)
C3 C2 H2A 120.6
C2 C3 H3 120.0
C4 C3 C2 120.0(8)
C4 C3 H3 120.0
C3 C4 H4 120.0
C5 C4 C3 119.9(8)
C5 C4 H4 120.0
C4 C5 H5 119.2
C4 C5 C6 121.5(8)
C6 C5 H5 119.2
C1 C6 C5 117.3(8)
C1 C6 C7 125.1(7)
C5 C6 C7 117.6(7)
O1 C7 C6 120.5(7)
O1 C7 C8 121.7(7)
C6 C7 C8 117.7(6)
C7 C8 H8A 110.1
C7 C8 H8B 110.1
C7 C8 C9 108.1(6)
H8A C8 H8B 108.4
C9 C8 H8A 110.1
C9 C8 H8B 110.1
O2 C9 P1 103.9(4)
O2 C9 C8 106.4(5)
O2 C9 C10 112.0(6)
C8 C9 P1 110.7(5)
C10 C9 P1 110.1(5)
C10 C9 C8 113.3(6)
C9 C10 H10A 109.5
C9 C10 H10B 109.5
C9 C10 H10C 109.5
H10A C10 H10B 109.5
H10A C10 H10C 109.5
H10B C10 H10C 109.5
O5 C11 H11 109.2
O5 C11 C12 108.0(6)
O5 C11 C13 107.1(6)
C12 C11 H11 109.2
C13 C11 H11 109.2
C13 C11 C12 113.9(7)
C11 C12 H12A 109.5
C11 C12 H12B 109.5
C11 C12 H12C 109.5
H12A C12 H12B 109.5
H12A C12 H12C 109.5
H12B C12 H12C 109.5
C11 C13 H13A 109.5
C11 C13 H13B 109.5
C11 C13 H13C 109.5
H13A C13 H13B 109.5
H13A C13 H13C 109.5
H13B C13 H13C 109.5
O4 C14 H14 110.0
O4 C14 C16 105.7(6)
C15 C14 O4 107.7(7)
C15 C14 H14 110.0
C15 C14 C16 113.4(7)
C16 C14 H14 110.0
C14 C15 H15A 109.5
C14 C15 H15B 109.5
C14 C15 H15C 109.5
H15A C15 H15B 109.5
H15A C15 H15C 109.5
H15B C15 H15C 109.5
C14 C16 H16A 109.5
C14 C16 H16B 109.5
C14 C16 H16C 109.5
H16A C16 H16B 109.5
H16A C16 H16C 109.5
H16B C16 H16C 109.5

loop_
_geom_bond_atom_site_label_1
_geom_bond_atom_site_label_2
_geom_bond_distance
Br1 C1 1.910(8)
P1 O3 1.470(5)
P1 O4 1.573(5)
P1 O5 1.579(5)
P1 C9 1.834(6)
O1 C7 1.209(10)
O2 H2 0.8200
O2 C9 1.435(8)
O4 C14 1.492(8)
O5 C11 1.461(9)
C1 C2 1.386(12)
C1 C6 1.381(11)
C2 H2A 0.9300
C2 C3 1.392(13)
C3 H3 0.9300
C3 C4 1.387(14)
C4 H4 0.9300
C4 C5 1.369(14)
C5 H5 0.9300
C5 C6 1.403(10)
C6 C7 1.509(11)
C7 C8 1.524(10)
C8 H8A 0.9700
C8 H8B 0.9700
C8 C9 1.544(9)
C9 C10 1.532(10)
C10 H10A 0.9600
C10 H10B 0.9600
C10 H10C 0.9600
C11 H11 0.9800
C11 C12 1.520(10)
C11 C13 1.520(11)
C12 H12A 0.9600
C12 H12B 0.9600
C12 H12C 0.9600
C13 H13A 0.9600
C13 H13B 0.9600
C13 H13C 0.9600
C14 H14 0.9800
C14 C15 1.486(12)
C14 C16 1.523(11)
C15 H15A 0.9600
C15 H15B 0.9600
C15 H15C 0.9600
C16 H16A 0.9600
C16 H16B 0.9600
C16 H16C 0.9600

loop_
_exptl_oxdiff_crystal_face_indexfrac_h
_exptl_oxdiff_crystal_face_indexfrac_k
_exptl_oxdiff_crystal_face_indexfrac_l
_exptl_oxdiff_crystal_face_x
_exptl_oxdiff_crystal_face_y
_exptl_oxdiff_crystal_face_z
7.4295 -4.6549 -1.8470 0.3478 -0.0512 0.9362
-0.9462 -1.1872 7.2845 -0.9150 0.1156 0.3866
-5.1423 1.7397 7.1481 -0.9657 0.1263 -0.2268
2.6440 0.0910 -7.5779 0.9786 -0.1253 -0.1634
3.6058 -5.4278 0.8705 -0.0286 -0.2725 0.9617
-10.3842 -3.0898 0.3170 -0.1283 -0.9905 -0.0495
-11.7756 1.0210 -0.3230 -0.0946 -0.6941 -0.7136
-6.3079 4.7952 -0.8138 -0.0029 0.0310 -0.9995
11.4519 1.9782 -0.1340 0.1255 0.9568 0.2623
6.9939 4.9950 -0.9897 0.1614 0.9297 -0.4023
8.9801 0.9965 3.0008 -0.2870 0.8215 0.3964
0.9920 4.9944 2.0068 -0.2794 0.6528 -0.5780
-9.9793 1.0018 -2.9977 0.2605 -0.6861 -0.7231
-8.9772 -0.9961 -4.0000 0.4124 -0.8623 -0.4328
-6.9822 -2.9950 -3.0038 0.3243 -0.8905 -0.0223
11.9980 -1.9979 -3.9979 0.6466 0.4332 0.7032
-11.0019 -0.0009 4.9939 -0.7455 -0.5279 -0.3402
-11.9980 1.9979 3.9979 -0.6466 -0.4332 -0.7032
8.0080 2.9990 -5.9887 0.8149 0.5907 -0.2573
11.0047 1.0004 -5.9914 0.8630 0.5882 0.1643
7.9810 2.9948 3.0039 -0.3136 0.9570 0.0698
1.9793 1.9952 5.9987 -0.7465 0.5792 0.0337
-4.9763 1.0025 -5.9943 0.6905 -0.4757 -0.5949
-4.0050 4.9946 3.0051 -0.4586 0.3610 -0.7789
4.9761 -0.0034 5.9960 -0.6984 0.5767 0.4553
6.9769 -1.0023 4.9955 -0.5436 0.5680 0.6535
3.9799 1.9954 4.9999 -0.5995 0.6715 0.0923
